data_7015556
loop_
_publ_author_name
'L\'opez-G\'omez, Mar\'ia J'
'Connelly, Neil G.'
'Haddow, Mairi F.'
'Hamilton, Alex'
'Lusi, Matteo'
'Baisch, Ulrich'
'Orpen, A. Guy'

_publ_section_title
;
 Potassium S2N-heteroscorpionates: structure and iridaboratrane
 formation.
;
_journal_issue 17
_journal_name_full 'Dalton transactions (Cambridge, England : 2003)'
_journal_page_first 4647
_journal_page_last 4659
_journal_paper_doi 10.1039/c0dt01718c
_journal_volume 40
_journal_year 2011
_chemical_formula_moiety 'C15 H18 B Ir N6 O2 S2, C H2 Cl2'
_chemical_formula_sum 'C16 H20 B Cl2 Ir N6 O2 S2'
_chemical_formula_weight 666.41
_chemical_name_systematic
;
?
;
_space_group_IT_number 2
_symmetry_cell_setting triclinic
_symmetry_space_group_name_Hall '-P 1'
_symmetry_space_group_name_H-M 'P -1'
_atom_sites_solution_hydrogens geom
_atom_sites_solution_primary direct
_atom_sites_solution_secondary difmap
_audit_creation_method SHELXL-97
_cell_angle_alpha 73.239(1)
_cell_angle_beta 84.423(1)
_cell_angle_gamma 85.728(1)
_cell_formula_units_Z 2
_cell_length_a 8.8351(2)
_cell_length_b 10.3766(2)
_cell_length_c 13.2958(4)
_cell_measurement_reflns_used 16907
_cell_measurement_temperature 100(2)
_cell_measurement_theta_max 27.48
_cell_measurement_theta_min 2.91
_cell_volume 1160.24(5)
_computing_cell_refinement
;
DENZO (Otwinowski & Minor, 1997) & COLLECT (Hooft, R.W.W., 1998)
;
_computing_data_collection 'COLLECT (Hooft, R.W.W., 1998)'
_computing_data_reduction
;
DENZO (Otwinowski & Minor, 1997) & COLLECT (Hooft, R.W.W., 1998)
;
_computing_molecular_graphics 'Bruker SHELXTL'
_computing_publication_material 'Bruker SHELXTL'
_computing_structure_refinement 'SHELXL-97 (Sheldrick, 1997)'
_computing_structure_solution 'SHELXS-97 (Sheldrick, 1990)'
_diffrn_ambient_temperature 100(2)
_diffrn_detector_area_resol_mean '4096x4096pixels / 62x62mm'
_diffrn_measured_fraction_theta_full 0.990
_diffrn_measured_fraction_theta_max 0.990
_diffrn_measurement_device_type
;
Bruker-Nonius APEX II CCD camera on \k-goniostat
;
_diffrn_measurement_method '\f & \w scans'
_diffrn_radiation_monochromator '10cm confocal mirrors'
_diffrn_radiation_source 'Bruker-Nonius FR591 rotating anode'
_diffrn_radiation_type MoK\a
_diffrn_radiation_wavelength 0.71073
_diffrn_reflns_av_R_equivalents 0.0588
_diffrn_reflns_av_sigmaI/netI 0.0541
_diffrn_reflns_limit_h_max 11
_diffrn_reflns_limit_h_min -11
_diffrn_reflns_limit_k_max 13
_diffrn_reflns_limit_k_min -13
_diffrn_reflns_limit_l_max 17
_diffrn_reflns_limit_l_min -17
_diffrn_reflns_number 20337
_diffrn_reflns_theta_full 27.58
_diffrn_reflns_theta_max 27.58
_diffrn_reflns_theta_min 2.92
_exptl_absorpt_coefficient_mu 6.189
_exptl_absorpt_correction_T_max 1
_exptl_absorpt_correction_T_min 0.68485
_exptl_absorpt_correction_type multi-scan
_exptl_absorpt_process_details 'SADABS 2007/2 (Sheldrick, G.M., 2007)'
_exptl_crystal_colour colourless
_exptl_crystal_density_diffrn 1.908
_exptl_crystal_density_method 'not measured'
_exptl_crystal_description block
_exptl_crystal_F_000 644
_exptl_crystal_size_max 0.12
_exptl_crystal_size_mid 0.11
_exptl_crystal_size_min 0.10
_refine_diff_density_max 0.851
_refine_diff_density_min -0.903
_refine_diff_density_rms 0.198
_refine_ls_extinction_method none
_refine_ls_goodness_of_fit_ref 1.162
_refine_ls_hydrogen_treatment mixed
_refine_ls_matrix_type full
_refine_ls_number_parameters 278
_refine_ls_number_reflns 5330
_refine_ls_number_restraints 0
_refine_ls_restrained_S_all 1.162
_refine_ls_R_factor_all 0.0479
_refine_ls_R_factor_gt 0.0388
_refine_ls_shift/su_max 0.001
_refine_ls_shift/su_mean 0.000
_refine_ls_structure_factor_coef Fsqd
_refine_ls_weighting_details 'calc w=1/[\s^2^(Fo^2^)+(0.0000P)^2^+4.9979P] where P=(Fo^2^+2Fc^2^)/3'
_refine_ls_weighting_scheme calc
_refine_ls_wR_factor_gt 0.0749
_refine_ls_wR_factor_ref 0.0785
_reflns_number_gt 4779
_reflns_number_total 5330
_reflns_threshold_expression >2sigma(I)
_cod_data_source_file c0dt01718c.txt
_cod_data_source_block 5
_cod_depositor_comments
;
The following automatic conversions were performed:
'_symmetry_cell_setting' value 'Triclinic' changed to 'triclinic'
according to '/home/saulius/struct/CIF-dictionaries/cif_core.dic'
dictionary named 'cif_core.dic' version 2.4.1 from 2010-06-29.

Automatic conversion script
Id: cif_fix_enum 1555 2011-01-17 13:19:09Z saulius 
;
_cod_original_sg_symbol_Hall -P1
_cod_original_sg_symbol_H-M P-1
_cod_database_code 7015556

loop_
_symmetry_equiv_pos_as_xyz
'x, y, z'
'-x, -y, -z'

loop_
_atom_site_label
_atom_site_type_symbol
_atom_site_fract_x
_atom_site_fract_y
_atom_site_fract_z
_atom_site_U_iso_or_equiv
_atom_site_adp_type
_atom_site_occupancy
_atom_site_symmetry_multiplicity
_atom_site_calc_flag
_atom_site_refinement_flags
_atom_site_disorder_assembly
_atom_site_disorder_group
Ir1 Ir 0.67645(2) 0.16222(2) 0.134275(16) 0.01698(7) Uani 1 1 d . . .
H1 H 0.811(6) 0.153(5) 0.057(4) 0.020 Uiso 1 1 d . . .
S1 S 0.72719(15) 0.39799(12) 0.08879(10) 0.0196(3) Uani 1 1 d . . .
S2 S 0.48325(14) 0.18525(13) 0.27542(10) 0.0197(3) Uani 1 1 d . . .
N1 N 0.9430(5) 0.2649(4) 0.2175(3) 0.0165(9) Uani 1 1 d . . .
N2 N 0.9784(5) 0.4797(4) 0.1549(4) 0.0197(10) Uani 1 1 d . . .
N3 N 0.7587(5) 0.1353(4) 0.3591(3) 0.0147(9) Uani 1 1 d . . .
N4 N 0.5704(5) 0.1571(4) 0.4723(3) 0.0170(9) Uani 1 1 d . . .
N5 N 0.9574(5) 0.0105(4) 0.2710(3) 0.0162(9) Uani 1 1 d . . .
N6 N 0.9200(5) -0.1004(4) 0.3547(3) 0.0162(9) Uani 1 1 d . . .
O1 O 0.6833(5) -0.1405(4) 0.2038(4) 0.0358(11) Uani 1 1 d . . .
O2 O 0.4659(7) 0.2225(6) -0.0489(4) 0.0613(16) Uani 1 1 d . . .
B1 B 0.8470(6) 0.1359(5) 0.2518(4) 0.0133(11) Uani 1 1 d . . .
C1 C 0.8886(5) 0.3816(5) 0.1546(4) 0.0157(10) Uani 1 1 d . . .
C2 C 1.0724(6) 0.2916(6) 0.2584(5) 0.0229(12) Uani 1 1 d . . .
H2 H 1.1340 0.2275 0.3054 0.027 Uiso 1 1 calc R . .
C3 C 1.0949(6) 0.4241(5) 0.2197(5) 0.0236(12) Uani 1 1 d . . .
H3 H 1.1751 0.4708 0.2339 0.028 Uiso 1 1 calc R . .
C4 C 0.9517(7) 0.6224(5) 0.1034(5) 0.0254(13) Uani 1 1 d . . .
H4A H 0.8807 0.6339 0.0489 0.038 Uiso 1 1 calc R . .
H4B H 1.0483 0.6619 0.0711 0.038 Uiso 1 1 calc R . .
H4C H 0.9080 0.6677 0.1556 0.038 Uiso 1 1 calc R . .
C5 C 0.6072(6) 0.1588(5) 0.3721(4) 0.0154(10) Uani 1 1 d . . .
C6 C 0.8181(6) 0.1207(5) 0.4549(4) 0.0166(10) Uani 1 1 d . . .
H6 H 0.9225 0.1044 0.4685 0.020 Uiso 1 1 calc R . .
C7 C 0.7009(6) 0.1339(5) 0.5259(4) 0.0180(11) Uani 1 1 d . . .
H7 H 0.7072 0.1284 0.5979 0.022 Uiso 1 1 calc R . .
C8 C 0.4165(6) 0.1848(6) 0.5165(5) 0.0241(12) Uani 1 1 d . . .
H8A H 0.3927 0.2821 0.4956 0.036 Uiso 1 1 calc R . .
H8B H 0.4119 0.1510 0.5935 0.036 Uiso 1 1 calc R . .
H8C H 0.3425 0.1396 0.4898 0.036 Uiso 1 1 calc R . .
C9 C 1.0736(6) -0.0241(5) 0.2064(4) 0.0200(11) Uani 1 1 d . . .
C10 C 1.1124(6) -0.1578(5) 0.2481(4) 0.0198(11) Uani 1 1 d . . .
H10 H 1.1895 -0.2105 0.2211 0.024 Uiso 1 1 calc R . .
C11 C 1.0142(6) -0.2003(5) 0.3395(4) 0.0188(11) Uani 1 1 d . . .
C12 C 1.1405(7) 0.0713(6) 0.1076(5) 0.0296(14) Uani 1 1 d . . .
H12A H 1.2155 0.0221 0.0714 0.044 Uiso 1 1 calc R . .
H12B H 1.1904 0.1422 0.1254 0.044 Uiso 1 1 calc R . .
H12C H 1.0594 0.1120 0.0614 0.044 Uiso 1 1 calc R . .
C13 C 1.0076(6) -0.3365(5) 0.4201(4) 0.0223(12) Uani 1 1 d . . .
H13A H 1.0855 -0.3452 0.4696 0.033 Uiso 1 1 calc R . .
H13B H 1.0262 -0.4074 0.3844 0.033 Uiso 1 1 calc R . .
H13C H 0.9068 -0.3455 0.4586 0.033 Uiso 1 1 calc R . .
C14 C 0.6783(7) -0.0256(6) 0.1773(5) 0.0266(13) Uani 1 1 d . . .
C15 C 0.5373(7) 0.2024(6) 0.0198(5) 0.0309(14) Uani 1 1 d . . .
C16 C 0.5529(6) 0.5372(6) 0.2828(5) 0.0272(13) Uani 1 1 d . . .
H16A H 0.5312 0.4661 0.2507 0.033 Uiso 1 1 calc R . .
H16B H 0.5779 0.6191 0.2250 0.033 Uiso 1 1 calc R . .
Cl1 Cl 0.71005(16) 0.48350(16) 0.35806(12) 0.0326(3) Uani 1 1 d . . .
Cl2 Cl 0.38948(17) 0.57260(17) 0.35918(14) 0.0404(4) Uani 1 1 d . . .

loop_
_atom_site_aniso_label
_atom_site_aniso_U_11
_atom_site_aniso_U_22
_atom_site_aniso_U_33
_atom_site_aniso_U_23
_atom_site_aniso_U_13
_atom_site_aniso_U_12
Ir1 0.02010(11) 0.01819(11) 0.01328(11) -0.00450(7) -0.00327(7) -0.00226(7)
S1 0.0222(6) 0.0168(6) 0.0180(7) -0.0017(5) -0.0041(5) 0.0007(5)
S2 0.0152(6) 0.0257(7) 0.0172(7) -0.0040(5) -0.0024(5) -0.0007(5)
N1 0.015(2) 0.017(2) 0.017(2) -0.0043(17) 0.0001(17) -0.0009(16)
N2 0.019(2) 0.014(2) 0.025(2) -0.0046(18) 0.0053(18) -0.0050(17)
N3 0.015(2) 0.0133(19) 0.015(2) -0.0039(16) -0.0025(17) 0.0008(16)
N4 0.020(2) 0.018(2) 0.014(2) -0.0072(17) -0.0005(17) -0.0015(17)
N5 0.019(2) 0.015(2) 0.013(2) -0.0038(17) -0.0001(17) 0.0028(16)
N6 0.018(2) 0.014(2) 0.015(2) -0.0032(17) -0.0015(17) -0.0017(16)
O1 0.059(3) 0.017(2) 0.035(3) -0.0092(18) -0.015(2) -0.0086(19)
O2 0.080(4) 0.070(4) 0.035(3) 0.001(3) -0.039(3) -0.025(3)
B1 0.013(2) 0.014(3) 0.010(3) 0.001(2) -0.003(2) 0.004(2)
C1 0.016(2) 0.014(2) 0.016(3) -0.0035(19) 0.004(2) -0.0040(18)
C2 0.015(2) 0.027(3) 0.028(3) -0.007(2) -0.006(2) -0.003(2)
C3 0.019(3) 0.026(3) 0.028(3) -0.011(2) 0.000(2) -0.006(2)
C4 0.031(3) 0.013(2) 0.030(3) -0.003(2) 0.008(3) -0.008(2)
C5 0.020(2) 0.008(2) 0.016(3) 0.0005(18) -0.004(2) -0.0013(18)
C6 0.015(2) 0.016(2) 0.021(3) -0.006(2) -0.006(2) 0.0006(19)
C7 0.025(3) 0.017(2) 0.013(2) -0.004(2) -0.004(2) -0.002(2)
C8 0.020(3) 0.031(3) 0.024(3) -0.013(2) 0.007(2) -0.006(2)
C9 0.019(3) 0.017(2) 0.024(3) -0.006(2) -0.003(2) -0.002(2)
C10 0.021(3) 0.017(2) 0.021(3) -0.007(2) 0.000(2) 0.004(2)
C11 0.021(3) 0.013(2) 0.023(3) -0.003(2) -0.010(2) 0.0009(19)
C12 0.028(3) 0.028(3) 0.027(3) -0.005(3) 0.009(2) 0.006(2)
C13 0.024(3) 0.016(2) 0.027(3) -0.005(2) -0.007(2) -0.002(2)
C14 0.031(3) 0.033(3) 0.021(3) -0.012(3) -0.009(2) -0.007(2)
C15 0.032(3) 0.037(3) 0.026(3) -0.010(3) -0.006(3) -0.013(3)
C16 0.027(3) 0.032(3) 0.024(3) -0.009(2) -0.004(2) 0.002(2)
Cl1 0.0253(7) 0.0426(8) 0.0309(8) -0.0119(7) -0.0067(6) 0.0039(6)
Cl2 0.0294(8) 0.0499(10) 0.0445(10) -0.0219(8) -0.0013(7) 0.0132(7)

loop_
_atom_type_symbol
_atom_type_description
_atom_type_scat_dispersion_real
_atom_type_scat_dispersion_imag
_atom_type_scat_source
C C 0.0033 0.0016 'International Tables Vol C Tables 4.2.6.8 and 6.1.1.4'
H H 0.0000 0.0000 'International Tables Vol C Tables 4.2.6.8 and 6.1.1.4'
B B 0.0013 0.0007 'International Tables Vol C Tables 4.2.6.8 and 6.1.1.4'
Cl Cl 0.1484 0.1585 'International Tables Vol C Tables 4.2.6.8 and 6.1.1.4'
Ir Ir -1.4442 7.9887 'International Tables Vol C Tables 4.2.6.8 and 6.1.1.4'
N N 0.0061 0.0033 'International Tables Vol C Tables 4.2.6.8 and 6.1.1.4'
O O 0.0106 0.0060 'International Tables Vol C Tables 4.2.6.8 and 6.1.1.4'
S S 0.1246 0.1234 'International Tables Vol C Tables 4.2.6.8 and 6.1.1.4'

loop_
_geom_angle_atom_site_label_1
_geom_angle_atom_site_label_2
_geom_angle_atom_site_label_3
_geom_angle
_geom_angle_site_symmetry_1
_geom_angle_site_symmetry_3
_geom_angle_publ_flag
C14 Ir1 C15 100.5(2) . . ?
C14 Ir1 B1 84.5(2) . . ?
C15 Ir1 B1 173.7(2) . . ?
C14 Ir1 S1 168.21(18) . . ?
C15 Ir1 S1 89.53(18) . . ?
B1 Ir1 S1 85.11(14) . . ?
C14 Ir1 S2 93.50(19) . . ?
C15 Ir1 S2 96.86(19) . . ?
B1 Ir1 S2 86.53(14) . . ?
S1 Ir1 S2 91.49(4) . . ?
C14 Ir1 H1 89(2) . . ?
C15 Ir1 H1 91(2) . . ?
B1 Ir1 H1 86(2) . . ?
S1 Ir1 H1 85(2) . . ?
S2 Ir1 H1 172(2) . . ?
C1 S1 Ir1 97.64(17) . . ?
C5 S2 Ir1 96.21(18) . . ?
C1 N1 C2 107.8(4) . . ?
C1 N1 B1 121.3(4) . . ?
C2 N1 B1 129.7(4) . . ?
C1 N2 C3 108.7(4) . . ?
C1 N2 C4 125.7(5) . . ?
C3 N2 C4 125.4(5) . . ?
C5 N3 C6 107.7(4) . . ?
C5 N3 B1 124.2(4) . . ?
C6 N3 B1 127.9(4) . . ?
C5 N4 C7 109.4(4) . . ?
C5 N4 C8 125.1(4) . . ?
C7 N4 C8 125.4(4) . . ?
C9 N5 N6 110.2(4) . . ?
C9 N5 B1 130.2(4) . . ?
N6 N5 B1 118.0(4) . . ?
C11 N6 N5 105.0(4) . . ?
N5 B1 N3 107.8(4) . . ?
N5 B1 N1 108.5(4) . . ?
N3 B1 N1 106.5(4) . . ?
N5 B1 Ir1 118.6(4) . . ?
N3 B1 Ir1 107.6(3) . . ?
N1 B1 Ir1 107.3(3) . . ?
N2 C1 N1 108.7(5) . . ?
N2 C1 S1 127.1(4) . . ?
N1 C1 S1 124.2(4) . . ?
C3 C2 N1 108.0(5) . . ?
C3 C2 H2 126.0 . . ?
N1 C2 H2 126.0 . . ?
C2 C3 N2 106.9(5) . . ?
C2 C3 H3 126.6 . . ?
N2 C3 H3 126.6 . . ?
N2 C4 H4A 109.5 . . ?
N2 C4 H4B 109.5 . . ?
H4A C4 H4B 109.5 . . ?
N2 C4 H4C 109.5 . . ?
H4A C4 H4C 109.5 . . ?
H4B C4 H4C 109.5 . . ?
N4 C5 N3 108.6(4) . . ?
N4 C5 S2 126.2(4) . . ?
N3 C5 S2 125.2(4) . . ?
C7 C6 N3 108.0(4) . . ?
C7 C6 H6 126.0 . . ?
N3 C6 H6 126.0 . . ?
C6 C7 N4 106.3(5) . . ?
C6 C7 H7 126.8 . . ?
N4 C7 H7 126.8 . . ?
N4 C8 H8A 109.5 . . ?
N4 C8 H8B 109.5 . . ?
H8A C8 H8B 109.5 . . ?
N4 C8 H8C 109.5 . . ?
H8A C8 H8C 109.5 . . ?
H8B C8 H8C 109.5 . . ?
C10 C9 N5 107.7(5) . . ?
C10 C9 C12 128.1(5) . . ?
N5 C9 C12 124.2(4) . . ?
C9 C10 C11 105.2(4) . . ?
C9 C10 H10 127.4 . . ?
C11 C10 H10 127.4 . . ?
N6 C11 C10 111.8(4) . . ?
N6 C11 C13 118.8(5) . . ?
C10 C11 C13 129.3(5) . . ?
C9 C12 H12A 109.5 . . ?
C9 C12 H12B 109.5 . . ?
H12A C12 H12B 109.5 . . ?
C9 C12 H12C 109.5 . . ?
H12A C12 H12C 109.5 . . ?
H12B C12 H12C 109.5 . . ?
C11 C13 H13A 109.5 . . ?
C11 C13 H13B 109.5 . . ?
H13A C13 H13B 109.5 . . ?
C11 C13 H13C 109.5 . . ?
H13A C13 H13C 109.5 . . ?
H13B C13 H13C 109.5 . . ?
O1 C14 Ir1 178.3(5) . . ?
O2 C15 Ir1 175.5(6) . . ?
Cl1 C16 Cl2 112.0(3) . . ?
Cl1 C16 H16A 109.2 . . ?
Cl2 C16 H16A 109.2 . . ?
Cl1 C16 H16B 109.2 . . ?
Cl2 C16 H16B 109.2 . . ?
H16A C16 H16B 107.9 . . ?

loop_
_geom_bond_atom_site_label_1
_geom_bond_atom_site_label_2
_geom_bond_distance
_geom_bond_site_symmetry_2
_geom_bond_publ_flag
Ir1 C14 1.866(6) . ?
Ir1 C15 1.980(6) . ?
Ir1 B1 2.222(6) . ?
Ir1 S1 2.4102(13) . ?
Ir1 S2 2.4633(13) . ?
Ir1 H1 1.51(5) . ?
S1 C1 1.718(5) . ?
S2 C5 1.719(5) . ?
N1 C1 1.343(6) . ?
N1 C2 1.391(7) . ?
N1 B1 1.569(7) . ?
N2 C1 1.337(7) . ?
N2 C3 1.389(7) . ?
N2 C4 1.454(6) . ?
N3 C5 1.345(6) . ?
N3 C6 1.390(6) . ?
N3 B1 1.557(7) . ?
N4 C5 1.335(7) . ?
N4 C7 1.384(7) . ?
N4 C8 1.469(6) . ?
N5 C9 1.369(7) . ?
N5 N6 1.385(5) . ?
N5 B1 1.542(6) . ?
N6 C11 1.330(6) . ?
O1 C14 1.141(7) . ?
O2 C15 1.122(7) . ?
C2 C3 1.345(8) . ?
C2 H2 0.9500 . ?
C3 H3 0.9500 . ?
C4 H4A 0.9800 . ?
C4 H4B 0.9800 . ?
C4 H4C 0.9800 . ?
C6 C7 1.358(7) . ?
C6 H6 0.9500 . ?
C7 H7 0.9500 . ?
C8 H8A 0.9800 . ?
C8 H8B 0.9800 . ?
C8 H8C 0.9800 . ?
C9 C10 1.368(7) . ?
C9 C12 1.497(7) . ?
C10 C11 1.402(7) . ?
C10 H10 0.9500 . ?
C11 C13 1.509(7) . ?
C12 H12A 0.9800 . ?
C12 H12B 0.9800 . ?
C12 H12C 0.9800 . ?
C13 H13A 0.9800 . ?
C13 H13B 0.9800 . ?
C13 H13C 0.9800 . ?
C16 Cl1 1.753(6) . ?
C16 Cl2 1.762(6) . ?
C16 H16A 0.9900 . ?
C16 H16B 0.9900 . ?

loop_
_geom_torsion_atom_site_label_1
_geom_torsion_atom_site_label_2
_geom_torsion_atom_site_label_3
_geom_torsion_atom_site_label_4
_geom_torsion
_geom_torsion_site_symmetry_1
_geom_torsion_site_symmetry_2
_geom_torsion_site_symmetry_3
_geom_torsion_site_symmetry_4
_geom_torsion_publ_flag
C14 Ir1 S1 C1 -15.6(9) . . . . ?
C15 Ir1 S1 C1 -163.7(3) . . . . ?
B1 Ir1 S1 C1 13.0(2) . . . . ?
S2 Ir1 S1 C1 99.44(18) . . . . ?
C14 Ir1 S2 C5 82.0(2) . . . . ?
C15 Ir1 S2 C5 -177.0(2) . . . . ?
B1 Ir1 S2 C5 -2.3(2) . . . . ?
S1 Ir1 S2 C5 -87.34(16) . . . . ?
C9 N5 N6 C11 0.0(6) . . . . ?
B1 N5 N6 C11 167.1(4) . . . . ?
C9 N5 B1 N3 -169.6(5) . . . . ?
N6 N5 B1 N3 26.4(6) . . . . ?
C9 N5 B1 N1 -54.6(7) . . . . ?
N6 N5 B1 N1 141.4(4) . . . . ?
C9 N5 B1 Ir1 68.0(6) . . . . ?
N6 N5 B1 Ir1 -96.0(5) . . . . ?
C5 N3 B1 N5 -134.2(5) . . . . ?
C6 N3 B1 N5 50.7(6) . . . . ?
C5 N3 B1 N1 109.5(5) . . . . ?
C6 N3 B1 N1 -65.6(6) . . . . ?
C5 N3 B1 Ir1 -5.3(5) . . . . ?
C6 N3 B1 Ir1 179.6(4) . . . . ?
C1 N1 B1 N5 151.2(4) . . . . ?
C2 N1 B1 N5 -43.6(7) . . . . ?
C1 N1 B1 N3 -93.0(5) . . . . ?
C2 N1 B1 N3 72.2(6) . . . . ?
C1 N1 B1 Ir1 21.9(5) . . . . ?
C2 N1 B1 Ir1 -172.8(4) . . . . ?
C14 Ir1 B1 N5 32.5(4) . . . . ?
S1 Ir1 B1 N5 -141.8(4) . . . . ?
S2 Ir1 B1 N5 126.4(4) . . . . ?
C14 Ir1 B1 N3 -90.0(3) . . . . ?
S1 Ir1 B1 N3 95.7(3) . . . . ?
S2 Ir1 B1 N3 3.9(3) . . . . ?
C14 Ir1 B1 N1 155.8(4) . . . . ?
S1 Ir1 B1 N1 -18.6(3) . . . . ?
S2 Ir1 B1 N1 -110.4(3) . . . . ?
C3 N2 C1 N1 0.3(6) . . . . ?
C4 N2 C1 N1 -174.9(5) . . . . ?
C3 N2 C1 S1 178.8(4) . . . . ?
C4 N2 C1 S1 3.7(8) . . . . ?
C2 N1 C1 N2 -0.2(6) . . . . ?
B1 N1 C1 N2 168.0(4) . . . . ?
C2 N1 C1 S1 -178.7(4) . . . . ?
B1 N1 C1 S1 -10.6(7) . . . . ?
Ir1 S1 C1 N2 175.9(4) . . . . ?
Ir1 S1 C1 N1 -5.8(4) . . . . ?
C1 N1 C2 C3 -0.1(6) . . . . ?
B1 N1 C2 C3 -166.9(5) . . . . ?
N1 C2 C3 N2 0.3(6) . . . . ?
C1 N2 C3 C2 -0.4(6) . . . . ?
C4 N2 C3 C2 174.8(5) . . . . ?
C7 N4 C5 N3 1.0(5) . . . . ?
C8 N4 C5 N3 177.1(4) . . . . ?
C7 N4 C5 S2 -179.5(4) . . . . ?
C8 N4 C5 S2 -3.4(7) . . . . ?
C6 N3 C5 N4 -1.1(5) . . . . ?
B1 N3 C5 N4 -177.0(4) . . . . ?
C6 N3 C5 S2 179.4(4) . . . . ?
B1 N3 C5 S2 3.4(7) . . . . ?
Ir1 S2 C5 N4 -179.2(4) . . . . ?
Ir1 S2 C5 N3 0.3(4) . . . . ?
C5 N3 C6 C7 0.8(5) . . . . ?
B1 N3 C6 C7 176.6(4) . . . . ?
N3 C6 C7 N4 -0.2(5) . . . . ?
C5 N4 C7 C6 -0.4(6) . . . . ?
C8 N4 C7 C6 -176.5(5) . . . . ?
N6 N5 C9 C10 -0.2(6) . . . . ?
B1 N5 C9 C10 -165.2(5) . . . . ?
N6 N5 C9 C12 179.1(5) . . . . ?
B1 N5 C9 C12 14.1(9) . . . . ?
N5 C9 C10 C11 0.2(6) . . . . ?
C12 C9 C10 C11 -179.0(6) . . . . ?
N5 N6 C11 C10 0.1(6) . . . . ?
N5 N6 C11 C13 177.7(4) . . . . ?
C9 C10 C11 N6 -0.2(6) . . . . ?
C9 C10 C11 C13 -177.5(5) . . . . ?
